data_7237174
loop_
_publ_author_name
'Szimhardt, Norbert'
'Wurzenberger, Maximilian H. H.'
'Zeisel, Lukas'
'Gruhne, Michael S.'
'Lommel, Marcus'
'Stierstorfer, J\"org'

_publ_section_title
;
 Maximization of the energy capability level in transition metal complexes
 through application of 1-amino- and 2-amino-5H-tetrazole ligands
;
_journal_issue 33
_journal_name_full 'Journal of Materials Chemistry A'
_journal_page_first 16257
_journal_paper_doi 10.1039/C8TA06326E
_journal_volume 6
_journal_year 2018
_chemical_formula_moiety 'C6 H18 Fe N30, 2(Cl O4)'
_chemical_formula_sum 'C6 H18 Cl2 Fe N30 O8'
_chemical_formula_weight 765.25
_chemical_name_common 'hexakis(1-aminotetrazolyl)iron(II) perchlorate'
_chemical_name_systematic
;
hexakis(1-aminotetrazolyl)iron(II) perchlorate
;
_space_group_IT_number 147
_space_group_name_Hall '-P 3'
_space_group_name_H-M_alt 'P -3'
_symmetry_cell_setting trigonal
_symmetry_Int_Tables_number 147
_symmetry_space_group_name_Hall '-P 3'
_symmetry_space_group_name_H-M 'P -3'
_atom_sites_solution_hydrogens difmap
_audit_creation_date
;
'Sun Dec 25 08:56:57 2016'
;
_audit_creation_method SHELXL-2013
_audit_update_record
;
2018-04-04 deposited with the CCDC.
2018-08-03 downloaded from the CCDC.
;
_cell_angle_alpha 90
_cell_angle_beta 90
_cell_angle_gamma 120
_cell_formula_units_Z 3
_cell_length_a 18.8934(4)
_cell_length_b 18.8934(4)
_cell_length_c 6.9830(2)
_cell_measurement_reflns_used 5645
_cell_measurement_temperature 173(2)
_cell_measurement_theta_max 32.1660
_cell_measurement_theta_min 4.3910
_cell_volume 2158.70(9)
_computing_cell_refinement
;
CrysAlisPro, Agilent Technologies,
Version 1.171.37.33 (release 27-03-2014 CrysAlis171 .NET)
(compiled Mar 27 2014,17:12:48)
;
_computing_data_collection
;
CrysAlisPro, Agilent Technologies,
Version 1.171.37.33 (release 27-03-2014 CrysAlis171 .NET)
(compiled Mar 27 2014,17:12:48)
;
_computing_data_reduction
;
CrysAlisPro, Agilent Technologies,
Version 1.171.37.33 (release 27-03-2014 CrysAlis171 .NET)
(compiled Mar 27 2014,17:12:48)
;
_computing_structure_refinement 'SHELXL-2013 (Sheldrick, 2013)'
_diffrn_ambient_temperature 173(2)
_diffrn_detector 'CCD plate'
_diffrn_detector_area_resol_mean 15.9809
_diffrn_detector_type Sapphire3
_diffrn_measured_fraction_theta_full 0.993
_diffrn_measured_fraction_theta_max 0.993
_diffrn_measurement_details
;
#__ type_ start__ end____ width___ exp.time_
  1 omega -109.00  -80.00   1.0000   30.0000
omega____ theta____ kappa____ phi______ frames
    -      -28.6994 -179.0000   90.0000 29

#__ type_ start__ end____ width___ exp.time_
  2 omega  -81.00  -45.00   1.0000   30.0000
omega____ theta____ kappa____ phi______ frames
    -      -28.6994 -179.0000  120.0000 36

#__ type_ start__ end____ width___ exp.time_
  3 omega  -24.00   75.00   1.0000   30.0000
omega____ theta____ kappa____ phi______ frames
    -       29.7932  -99.0000  -60.0000 99

#__ type_ start__ end____ width___ exp.time_
  4 omega    1.00   82.00   1.0000   30.0000
omega____ theta____ kappa____ phi______ frames
    -       29.7932   77.0000  150.0000 81

#__ type_ start__ end____ width___ exp.time_
  5 omega    5.00   99.00   1.0000   30.0000
omega____ theta____ kappa____ phi______ frames
    -       29.7932   77.0000   60.0000 94

#__ type_ start__ end____ width___ exp.time_
  6 omega  -24.00  100.00   1.0000   30.0000
omega____ theta____ kappa____ phi______ frames
    -       29.7932   19.0000   60.0000 124

;
_diffrn_measurement_device 'four-circle diffractometer'
_diffrn_measurement_device_type 'Xcalibur, Sapphire3'
_diffrn_measurement_method '\w scans'
_diffrn_orient_matrix_UB_11 0.0387203000
_diffrn_orient_matrix_UB_12 0.0024937000
_diffrn_orient_matrix_UB_13 0.0000490000
_diffrn_orient_matrix_UB_21 -0.0123656000
_diffrn_orient_matrix_UB_22 -0.0275046000
_diffrn_orient_matrix_UB_23 0.0784505000
_diffrn_orient_matrix_UB_31 -0.0150192000
_diffrn_orient_matrix_UB_32 -0.0334027000
_diffrn_orient_matrix_UB_33 -0.0645771000
_diffrn_radiation_monochromator graphite
_diffrn_radiation_probe x-ray
_diffrn_radiation_type MoK\a
_diffrn_radiation_wavelength 0.71073
_diffrn_reflns_av_R_equivalents 0.0236
_diffrn_reflns_av_sigmaI/netI 0.0381
_diffrn_reflns_av_unetI/netI 0.0148
_diffrn_reflns_Laue_measured_fraction_full 0.993
_diffrn_reflns_Laue_measured_fraction_max 0.993
_diffrn_reflns_limit_h_max 22
_diffrn_reflns_limit_h_min -23
_diffrn_reflns_limit_k_max 23
_diffrn_reflns_limit_k_min -20
_diffrn_reflns_limit_l_max 8
_diffrn_reflns_limit_l_min -8
_diffrn_reflns_number 16975
_diffrn_reflns_point_group_measured_fraction_full 0.993
_diffrn_reflns_point_group_measured_fraction_max 0.993
_diffrn_reflns_theta_full 25.242
_diffrn_reflns_theta_max 26.248
_diffrn_reflns_theta_min 4.315
_diffrn_source 'Enhance (Mo) X-ray Source'
_exptl_absorpt_coefficient_mu 0.802
_exptl_absorpt_correction_T_max 1.00000
_exptl_absorpt_correction_T_min 0.92266
_exptl_absorpt_correction_type multi-scan
_exptl_absorpt_process_details
;
CrysAlisPro, Agilent Technologies,
Version 1.171.37.33 (release 27-03-2014 CrysAlis171 .NET)
(compiled Mar 27 2014,17:12:48)
Empirical absorption correction using spherical harmonics,
 implemented in SCALE3 ABSPACK scaling algorithm.
;
_exptl_crystal_colour colorless
_exptl_crystal_density_diffrn 1.766
_exptl_crystal_description block
_exptl_crystal_F_000 1164
_exptl_crystal_size_max 0.500
_exptl_crystal_size_mid 0.300
_exptl_crystal_size_min 0.230
_refine_diff_density_max 1.577
_refine_diff_density_min -1.126
_refine_diff_density_rms 0.108
_refine_ls_extinction_method none
_refine_ls_goodness_of_fit_ref 1.059
_refine_ls_hydrogen_treatment refall
_refine_ls_matrix_type full
_refine_ls_number_parameters 286
_refine_ls_number_reflns 2898
_refine_ls_number_restraints 7
_refine_ls_restrained_S_all 1.058
_refine_ls_R_factor_all 0.0722
_refine_ls_R_factor_gt 0.0637
_refine_ls_shift/su_max 0.007
_refine_ls_shift/su_mean 0.001
_refine_ls_structure_factor_coef Fsqd
_refine_ls_weighting_details 'w=1/[\s^2^(Fo^2^)+(0.1137P)^2^+3.8766P] where P=(Fo^2^+2Fc^2^)/3'
_refine_ls_weighting_scheme calc
_refine_ls_wR_factor_gt 0.1799
_refine_ls_wR_factor_ref 0.1923
_reflns_Friedel_coverage 0.000
_reflns_number_gt 2492
_reflns_number_total 2898
_reflns_threshold_expression 'I > 2\s(I)'
_cod_data_source_file c8ta06326e2.cif
_cod_data_source_block lx623
_cod_original_cell_volume 2158.70(13)
_cod_database_code 7237174
_shelx_space_group_comment
;
The symmetry employed for this shelxl refinement is uniquely defined
by the following loop, which should always be used as a source of
symmetry information in preference to the above space-group names.
They are only intended as comments.
;
_shelx_estimated_absorpt_t_min 0.690
_shelx_estimated_absorpt_t_max 0.837
_shelxl_version_number 2013-4

loop_
_space_group_symop_operation_xyz
'x, y, z'
'-y, x-y, z'
'-x+y, -x, z'
'-x, -y, -z'
'y, -x+y, -z'
'x-y, x, -z'

loop_
_atom_site_label
_atom_site_type_symbol
_atom_site_fract_x
_atom_site_fract_y
_atom_site_fract_z
_atom_site_U_iso_or_equiv
_atom_site_adp_type
_atom_site_occupancy
_atom_site_site_symmetry_order
_atom_site_calc_flag
_atom_site_refinement_flags_posn
_atom_site_refinement_flags_adp
_atom_site_refinement_flags_occupancy
_atom_site_disorder_assembly
_atom_site_disorder_group
Fe2 Fe 0.6667 0.3333 0.01628(10) 0.0193(3) Uani 1 3 d S T P . .
N1 N 0.45334(17) 0.17124(17) 0.3398(4) 0.0279(6) Uani 1 1 d . . . . .
N2 N 0.50256(19) 0.14128(18) 0.3799(5) 0.0383(7) Uani 1 1 d . . . . .
N3 N 0.57082(18) 0.18731(18) 0.2913(5) 0.0360(7) Uani 1 1 d . . . . .
N4 N 0.56567(16) 0.24718(16) 0.1942(4) 0.0266(6) Uani 1 1 d . . . . .
N5 N 0.3735(2) 0.1376(2) 0.4090(6) 0.0439(8) Uani 1 1 d D . . . .
N6 N 0.50086(17) 0.37914(19) -0.3065(4) 0.0299(6) Uani 1 1 d D . . . .
N7 N 0.46835(19) 0.2988(2) -0.3312(5) 0.0420(8) Uani 1 1 d . . . . .
N8 N 0.51566(19) 0.27839(18) -0.2443(5) 0.0396(7) Uani 1 1 d . . . . .
N9 N 0.57871(16) 0.34526(16) -0.1609(4) 0.0266(6) Uani 1 1 d . . . . .
N10 N 0.4650(3) 0.4229(3) -0.3765(7) 0.0637(13) Uani 1 1 d D . . . .
C1 C 0.4923(2) 0.2360(2) 0.2284(5) 0.0300(7) Uani 1 1 d . . . . .
C2 C 0.5683(2) 0.4070(2) -0.2032(5) 0.0286(7) Uani 1 1 d . . . . .
Fe1 Fe 0.0000 0.0000 0.0000 0.0208(3) Uani 1 6 d S T P . .
N11 N 0.05711(17) 0.21411(17) 0.3298(4) 0.0286(6) Uani 1 1 d . . . . .
N12 N 0.1198(2) 0.2033(2) 0.3774(5) 0.0472(9) Uani 1 1 d . . . . .
N13 N 0.1097(2) 0.1400(2) 0.2839(5) 0.0444(8) Uani 1 1 d . . . . .
N14 N 0.04028(17) 0.10887(16) 0.1771(4) 0.0281(6) Uani 1 1 d . . . . .
N15 N 0.0451(2) 0.2759(2) 0.4056(6) 0.0445(8) Uani 1 1 d . . . . .
C3 C 0.0095(2) 0.1563(2) 0.2086(5) 0.0322(7) Uani 1 1 d . . . . .
Cl1 Cl 0.34522(10) 0.34740(8) 0.09558(17) 0.0596(4) Uani 1 1 d . . . . .
O1A O 0.4134(17) 0.3501(16) 0.159(6) 0.276(18) Uani 0.448(12) 1 d . . P A 1
O2A O 0.4193(18) 0.4231(12) 0.038(4) 0.234(16) Uani 0.448(12) 1 d . . P A 1
O3A O 0.3187(9) 0.3924(7) 0.196(3) 0.114(6) Uani 0.448(12) 1 d . . P A 1
O4A O 0.2605(16) 0.3225(10) 0.032(2) 0.165(10) Uani 0.448(12) 1 d . . P A 1
O1B O 0.3669(11) 0.2961(9) 0.0207(13) 0.122(5) Uani 0.552(12) 1 d . . P A 2
O2B O 0.3519(8) 0.4034(8) -0.0334(13) 0.106(4) Uani 0.552(12) 1 d . . P A 2
O3B O 0.3454(8) 0.3596(10) 0.2820(11) 0.130(6) Uani 0.552(12) 1 d . . P A 2
O4B O 0.2846(12) 0.2707(8) 0.118(2) 0.216(12) Uani 0.552(12) 1 d . . P A 2
H1 H 0.471(3) 0.266(3) 0.192(6) 0.035(10) Uiso 1 1 d . . . . .
H2 H 0.597(3) 0.457(3) -0.179(6) 0.049(13) Uiso 1 1 d . . . . .
H3 H -0.038(3) 0.151(3) 0.157(6) 0.047(12) Uiso 1 1 d . . . . .
H15A H 0.090(3) 0.320(3) 0.399(8) 0.057(14) Uiso 1 1 d . . . . .
H15B H 0.056(4) 0.276(4) 0.525(9) 0.08(2) Uiso 1 1 d . . . . .
H5A H 0.344(3) 0.0932(17) 0.367(6) 0.056(15) Uiso 1 1 d D . . . .
H10A H 0.424(3) 0.413(5) -0.322(8) 0.13(3) Uiso 1 1 d D . . . .
H5B H 0.371(3) 0.124(3) 0.519(3) 0.055(15) Uiso 1 1 d D . . . .
H10B H 0.447(3) 0.405(3) -0.479(4) 0.08(2) Uiso 1 1 d D . . . .

loop_
_atom_site_aniso_label
_atom_site_aniso_U_11
_atom_site_aniso_U_22
_atom_site_aniso_U_33
_atom_site_aniso_U_23
_atom_site_aniso_U_13
_atom_site_aniso_U_12
Fe2 0.0166(3) 0.0166(3) 0.0245(4) 0.000 0.000 0.00832(16)
N1 0.0217(13) 0.0219(13) 0.0362(15) 0.0032(11) 0.0034(11) 0.0078(11)
N2 0.0310(15) 0.0310(15) 0.0526(19) 0.0125(13) 0.0045(13) 0.0153(13)
N3 0.0303(15) 0.0291(15) 0.0495(18) 0.0120(13) 0.0034(13) 0.0155(12)
N4 0.0247(13) 0.0223(13) 0.0333(14) 0.0030(10) 0.0010(10) 0.0120(11)
N5 0.0267(16) 0.0366(19) 0.060(2) 0.0113(16) 0.0140(15) 0.0091(14)
N6 0.0258(14) 0.0416(17) 0.0280(13) 0.0094(11) 0.0042(10) 0.0210(13)
N7 0.0320(16) 0.0456(19) 0.0488(19) -0.0076(14) -0.0129(13) 0.0197(15)
N8 0.0298(15) 0.0305(15) 0.0563(19) -0.0108(13) -0.0157(13) 0.0135(13)
N9 0.0221(13) 0.0264(13) 0.0319(14) -0.0036(10) -0.0047(10) 0.0125(11)
N10 0.059(2) 0.101(4) 0.061(3) 0.036(3) 0.011(2) 0.063(3)
C1 0.0259(16) 0.0252(16) 0.0411(18) 0.0040(13) 0.0041(13) 0.0143(14)
C2 0.0253(16) 0.0265(17) 0.0348(17) 0.0037(13) 0.0006(12) 0.0135(14)
Fe1 0.0199(4) 0.0199(4) 0.0226(5) 0.000 0.000 0.00997(19)
N11 0.0267(14) 0.0194(13) 0.0374(15) -0.0030(10) 0.0011(11) 0.0098(11)
N12 0.0379(18) 0.0420(18) 0.066(2) -0.0231(16) -0.0195(15) 0.0237(15)
N13 0.0372(17) 0.0427(18) 0.059(2) -0.0201(15) -0.0164(15) 0.0245(15)
N14 0.0310(14) 0.0241(13) 0.0287(14) -0.0030(10) -0.0027(10) 0.0135(11)
N15 0.0421(19) 0.0256(16) 0.066(3) -0.0118(15) -0.0002(17) 0.0169(15)
C3 0.0313(17) 0.0277(17) 0.0397(18) -0.0053(13) -0.0048(14) 0.0164(14)
Cl1 0.0927(10) 0.0645(7) 0.0316(6) 0.0058(4) 0.0154(5) 0.0468(7)
O1A 0.27(3) 0.21(2) 0.47(4) -0.12(2) -0.24(3) 0.21(2)
O2A 0.23(2) 0.115(13) 0.25(3) -0.027(15) 0.18(2) 0.010(15)
O3A 0.116(10) 0.072(7) 0.149(14) -0.022(8) 0.047(9) 0.043(7)
O4A 0.32(3) 0.104(10) 0.123(11) 0.043(9) 0.103(15) 0.147(15)
O1B 0.225(15) 0.150(11) 0.065(5) 0.021(6) 0.021(7) 0.149(12)
O2B 0.160(10) 0.131(9) 0.077(6) 0.062(6) 0.043(6) 0.111(9)
O3B 0.168(12) 0.174(11) 0.021(4) 0.003(5) 0.017(4) 0.063(10)
O4B 0.25(2) 0.072(8) 0.158(13) -0.009(8) 0.034(13) -0.046(10)

loop_
_atom_type_symbol
_atom_type_description
_atom_type_scat_dispersion_real
_atom_type_scat_dispersion_imag
_atom_type_scat_source
C C 0.0033 0.0016 'International Tables Vol C Tables 4.2.6.8 and 6.1.1.4'
Cl Cl 0.1484 0.1585 'International Tables Vol C Tables 4.2.6.8 and 6.1.1.4'
Fe Fe 0.3463 0.8444 'International Tables Vol C Tables 4.2.6.8 and 6.1.1.4'
N N 0.0061 0.0033 'International Tables Vol C Tables 4.2.6.8 and 6.1.1.4'
O O 0.0106 0.0060 'International Tables Vol C Tables 4.2.6.8 and 6.1.1.4'
H H 0.0000 0.0000 'International Tables Vol C Tables 4.2.6.8 and 6.1.1.4'

loop_
_geom_angle_atom_site_label_1
_geom_angle_atom_site_label_2
_geom_angle_atom_site_label_3
_geom_angle
_geom_angle_site_symmetry_1
_geom_angle_site_symmetry_3
N9 Fe2 N9 90.77(10) 2_655 3_665
N9 Fe2 N9 90.77(10) 2_655 .
N9 Fe2 N9 90.77(10) 3_665 .
N9 Fe2 N4 90.23(10) 2_655 .
N9 Fe2 N4 178.72(9) 3_665 .
N9 Fe2 N4 88.42(10) . .
N9 Fe2 N4 88.42(10) 2_655 2_655
N9 Fe2 N4 90.23(10) 3_665 2_655
N9 Fe2 N4 178.72(9) . 2_655
N4 Fe2 N4 90.60(10) . 2_655
N9 Fe2 N4 178.72(9) 2_655 3_665
N9 Fe2 N4 88.42(10) 3_665 3_665
N9 Fe2 N4 90.23(10) . 3_665
N4 Fe2 N4 90.60(10) . 3_665
N4 Fe2 N4 90.60(10) 2_655 3_665
C1 N1 N2 109.4(3) . .
C1 N1 N5 126.8(3) . .
N2 N1 N5 123.8(3) . .
N3 N2 N1 106.6(3) . .
N2 N3 N4 109.5(3) . .
C1 N4 N3 106.4(3) . .
C1 N4 Fe2 133.1(2) . .
N3 N4 Fe2 120.4(2) . .
N1 N5 H5A 112(4) . .
N1 N5 H5B 110(4) . .
H5A N5 H5B 97(3) . .
C2 N6 N7 109.1(3) . .
C2 N6 N10 127.8(4) . .
N7 N6 N10 123.1(3) . .
N8 N7 N6 106.6(3) . .
N7 N8 N9 109.9(3) . .
C2 N9 N8 106.2(3) . .
C2 N9 Fe2 133.2(2) . .
N8 N9 Fe2 120.5(2) . .
N6 N10 H10A 113(6) . .
N6 N10 H10B 108(2) . .
H10A N10 H10B 100(3) . .
N4 C1 N1 108.1(3) . .
N4 C1 H1 129(3) . .
N1 C1 H1 123(3) . .
N9 C2 N6 108.2(3) . .
N9 C2 H2 131(3) . .
N6 C2 H2 121(3) . .
N14 Fe1 N14 91.12(10) 4 6
N14 Fe1 N14 88.88(10) 4 3
N14 Fe1 N14 180.00(16) 6 3
N14 Fe1 N14 88.88(10) 4 2
N14 Fe1 N14 88.88(10) 6 2
N14 Fe1 N14 91.12(10) 3 2
N14 Fe1 N14 91.12(10) 4 5
N14 Fe1 N14 91.12(10) 6 5
N14 Fe1 N14 88.88(10) 3 5
N14 Fe1 N14 180.0(3) 2 5
N14 Fe1 N14 180.00(17) 4 .
N14 Fe1 N14 88.88(10) 6 .
N14 Fe1 N14 91.12(10) 3 .
N14 Fe1 N14 91.12(10) 2 .
N14 Fe1 N14 88.88(10) 5 .
C3 N11 N12 108.8(3) . .
C3 N11 N15 127.3(3) . .
N12 N11 N15 123.9(3) . .
N13 N12 N11 106.4(3) . .
N12 N13 N14 110.0(3) . .
C3 N14 N13 105.9(3) . .
C3 N14 Fe1 132.5(2) . .
N13 N14 Fe1 121.6(2) . .
N11 N15 H15A 108(4) . .
N11 N15 H15B 104(4) . .
H15A N15 H15B 86(5) . .
N14 C3 N11 108.8(3) . .
N14 C3 H3 127(3) . .
N11 C3 H3 124(3) . .
O3B Cl1 O1B 122.6(9) . .
O3B Cl1 O4B 90.0(9) . .
O1B Cl1 O4B 70.4(12) . .
O3B Cl1 O2B 122.0(10) . .
O1B Cl1 O2B 111.5(6) . .
O4B Cl1 O2B 128.7(11) . .
O1A Cl1 O3A 116.6(16) . .
O1A Cl1 O2A 68(2) . .
O3A Cl1 O2A 90.1(10) . .
O1A Cl1 O4A 166.0(13) . .
O3A Cl1 O4A 71.4(10) . .
O2A Cl1 O4A 125.1(17) . .
Cl1 O1A O2A 60.0(12) . .
Cl1 O2A O1A 52.1(12) . .
Cl1 O3A O4A 57.6(9) . .
Cl1 O4A O3A 51.1(9) . .
Cl1 O1B O4B 54.8(7) . .
Cl1 O4B O1B 54.8(7) . .

loop_
_geom_bond_atom_site_label_1
_geom_bond_atom_site_label_2
_geom_bond_distance
_geom_bond_site_symmetry_2
Fe2 N9 2.172(3) 2_655
Fe2 N9 2.172(3) 3_665
Fe2 N9 2.172(3) .
Fe2 N4 2.174(3) .
Fe2 N4 2.174(3) 2_655
Fe2 N4 2.174(3) 3_665
N1 C1 1.321(4) .
N1 N2 1.338(4) .
N1 N5 1.397(4) .
N2 N3 1.296(4) .
N3 N4 1.364(4) .
N4 C1 1.315(4) .
N5 H5A 0.795(19) .
N5 H5B 0.805(19) .
N6 C2 1.323(4) .
N6 N7 1.333(5) .
N6 N10 1.394(4) .
N7 N8 1.289(4) .
N8 N9 1.360(4) .
N9 C2 1.309(4) .
N10 H10A 0.79(2) .
N10 H10B 0.789(19) .
C1 H1 0.88(4) .
C2 H2 0.85(5) .
Fe1 N14 2.185(3) 4
Fe1 N14 2.185(3) 6
Fe1 N14 2.185(3) 3
Fe1 N14 2.185(3) 2
Fe1 N14 2.185(3) 5
Fe1 N14 2.185(3) .
N11 C3 1.318(4) .
N11 N12 1.341(4) .
N11 N15 1.400(4) .
N12 N13 1.290(4) .
N13 N14 1.361(4) .
N14 C3 1.308(4) .
N15 H15A 0.84(6) .
N15 H15B 0.86(6) .
C3 H3 0.92(4) .
Cl1 O3B 1.322(8) .
Cl1 O1B 1.333(9) .
Cl1 O4B 1.333(11) .
Cl1 O1A 1.340(15) .
Cl1 O2B 1.346(7) .
Cl1 O3A 1.375(11) .
Cl1 O2A 1.471(17) .
Cl1 O4A 1.49(3) .
O1A O2A 1.57(4) .
O3A O4A 1.67(3) .
O1B O4B 1.54(2) .

loop_
_geom_hbond_atom_site_label_D
_geom_hbond_atom_site_label_H
_geom_hbond_atom_site_label_A
_geom_hbond_distance_DH
_geom_hbond_distance_HA
_geom_hbond_distance_DA
_geom_hbond_angle_DHA
_geom_hbond_site_symmetry_A
C1 H1 O1A 0.88(4) 2.34(5) 3.211(13) 169(4) .
C1 H1 O1B 0.88(4) 2.60(4) 3.421(12) 156(4) .
C2 H2 O2A 0.85(5) 2.62(5) 3.31(2) 139(4) 4_665
C2 H2 O3A 0.85(5) 2.47(5) 3.292(12) 166(4) 4_665
C3 H3 O4A 0.92(4) 2.68(5) 3.346(19) 130(4) 6
N15 H15A N7 0.84(6) 2.48(6) 3.236(5) 151(5) 6
N15 H15B O4B 0.86(6) 2.64(7) 3.397(18) 147(5) 6_556
N5 H5A N15 0.795(19) 2.43(3) 3.143(5) 150(4) 3
N10 H10A N2 0.79(2) 2.54(7) 3.009(5) 119(7) 6
N10 H10A O2A 0.79(2) 2.53(6) 3.02(2) 122(6) .
N10 H10A O2B 0.79(2) 2.39(3) 3.108(11) 151(6) .
N5 H5B O3A 0.805(19) 2.33(3) 3.103(16) 163(5) 5_556
N5 H5B O3B 0.805(19) 2.42(4) 3.090(13) 142(4) 5_556
N10 H10B O3B 0.789(19) 2.36(3) 3.085(12) 153(4) 1_554
C1 H1 O1A 0.88(4) 2.34(5) 3.211(13) 169(4) .
C1 H1 O1B 0.88(4) 2.60(4) 3.421(12) 156(4) .
C2 H2 O2A 0.85(5) 2.62(5) 3.31(2) 139(4) 4_665
C2 H2 O3A 0.85(5) 2.47(5) 3.292(12) 166(4) 4_665
N15 H15A N7 0.84(6) 2.48(6) 3.236(5) 151(5) 6
N15 H15B O4B 0.86(6) 2.64(7) 3.397(18) 147(5) 6_556
N5 H5A N15 0.795(19) 2.43(3) 3.143(5) 150(4) 3
N10 H10A N2 0.79(2) 2.54(7) 3.009(5) 119(7) 6
N10 H10A O2A 0.79(2) 2.53(6) 3.02(2) 122(6) .
N10 H10A O2B 0.79(2) 2.39(3) 3.108(11) 151(6) .
N5 H5B O3A 0.805(19) 2.33(3) 3.103(16) 163(5) 5_556
N5 H5B O3B 0.805(19) 2.42(4) 3.090(13) 142(4) 5_556
N10 H10B O3B 0.789(19) 2.36(3) 3.085(12) 153(4) 1_554

loop_
_geom_torsion_atom_site_label_1
_geom_torsion_atom_site_label_2
_geom_torsion_atom_site_label_3
_geom_torsion_atom_site_label_4
_geom_torsion
C1 N1 N2 N3 -0.6(4)
N5 N1 N2 N3 179.7(3)
N1 N2 N3 N4 0.1(4)
N2 N3 N4 C1 0.5(4)
N2 N3 N4 Fe2 -177.0(2)
C2 N6 N7 N8 -0.1(4)
N10 N6 N7 N8 -178.2(3)
N6 N7 N8 N9 0.6(4)
N7 N8 N9 C2 -0.9(4)
N7 N8 N9 Fe2 175.6(2)
N3 N4 C1 N1 -0.8(4)
Fe2 N4 C1 N1 176.2(2)
N2 N1 C1 N4 0.9(4)
N5 N1 C1 N4 -179.4(3)
N8 N9 C2 N6 0.8(4)
Fe2 N9 C2 N6 -175.1(2)
N7 N6 C2 N9 -0.5(4)
N10 N6 C2 N9 177.5(3)
C3 N11 N12 N13 0.5(4)
N15 N11 N12 N13 178.4(4)
N11 N12 N13 N14 -0.6(5)
N12 N13 N14 C3 0.5(4)
N12 N13 N14 Fe1 -179.1(3)
N13 N14 C3 N11 -0.2(4)
Fe1 N14 C3 N11 179.4(2)
N12 N11 C3 N14 -0.2(4)
N15 N11 C3 N14 -178.0(3)
O3B Cl1 O1A O2A -107.8(12)
O1B Cl1 O1A O2A 111.1(19)
O4B Cl1 O1A O2A 166.6(12)
O2B Cl1 O1A O2A 11.0(17)
O3A Cl1 O1A O2A -78.3(18)
O4A Cl1 O1A O2A 159(7)
O3B Cl1 O2A O1A 69.5(17)
O1B Cl1 O2A O1A -55.4(16)
O4B Cl1 O2A O1A -70(8)
O2B Cl1 O2A O1A -168(2)
O3A Cl1 O2A O1A 118.9(19)
O4A Cl1 O2A O1A -174.0(18)
O3B Cl1 O3A O4A -129.2(12)
O4B Cl1 O3A O4A -50.6(11)
O1A Cl1 O3A O4A -167(2)
O2B Cl1 O3A O4A 76.5(9)
O2A Cl1 O3A O4A 127.3(18)
O3B Cl1 O4A O3A 38.0(9)
O1B Cl1 O4A O3A 170.9(10)
O4B Cl1 O4A O3A 119.0(13)
O1A Cl1 O4A O3A 127(8)
O2B Cl1 O4A O3A -81.5(10)
O2A Cl1 O4A O3A -76.4(13)
O3B Cl1 O1B O4B 76.9(14)
O1A Cl1 O1B O4B 123(2)
O2B Cl1 O1B O4B -124.9(11)
O2A Cl1 O1B O4B -176.5(19)
O4A Cl1 O1B O4B -45.9(10)
O3B Cl1 O4B O1B -124.8(9)
O1A Cl1 O4B O1B -50.1(18)
O2B Cl1 O4B O1B 102.3(12)
O3A Cl1 O4B O1B -173.7(11)
O2A Cl1 O4B O1B 15(8)
O4A Cl1 O4B O1B 127.9(11)
